data_4002070
loop_
_publ_author_name
'Shen, Shijie'
'Wang, Gang'
'Jin, Shifeng'
'Huang, Qingzhen'
'Ying, Tianping'
'Li, Dandan'
'Lai, Xiaofang'
'Zhou, Tingting'
'Zhang, Han'
'Lin, Zhiping'
'Wu, Xiaozhi'
'Chen, Xiaolong'

_publ_section_title
;
 Tunable Cobalt Vacancies and Related Properties in LaCoxAs2
;
_journal_issue 21
_journal_name_full 'Chemistry of Materials'
_journal_page_first 6221
_journal_paper_doi 10.1021/cm5029639
_journal_volume 26
_journal_year 2014
_chemical_formula_sum 'As2 Co1.64 La'
_chemical_formula_weight 385.40
_chemical_name_systematic ' ?'
_space_group_IT_number 139
_symmetry_cell_setting tetragonal
_symmetry_space_group_name_Hall '-I 4 2'
_symmetry_space_group_name_H-M 'I 4/m m m'
_cell_angle_alpha 90.00000
_cell_angle_beta 90.00000
_cell_angle_gamma 90.00000
_cell_formula_units_Z 2
_cell_length_a 4.05460(15)
_cell_length_b 4.05460(15)
_cell_length_c 10.3037(4)
_cell_measurement_temperature 298(2)
_cell_measurement_wavelength 1.788970
_cell_volume 169.391(11)
_computing_structure_refinement FULLPROF
_diffrn_ambient_temperature 298(2)
_diffrn_radiation_type 'Co K\a'
_diffrn_radiation_wavelength 1.788970
_pd_char_colour black
_pd_instr_location ' ?'
_pd_meas_2theta_range_inc 0.017002
_pd_meas_2theta_range_max 134.97501
_pd_meas_2theta_range_min 10.11000
_pd_meas_number_of_points 7346
_pd_proc_2theta_range_inc 0.017002
_pd_proc_2theta_range_max 134.9780
_pd_proc_2theta_range_min 10.1130
_pd_proc_ls_pref_orient_corr ' ?'
_pd_proc_ls_prof_R_factor 2.4405
_pd_proc_ls_prof_wR_expected 1.6131
_pd_proc_ls_prof_wR_factor 3.1499
_pd_proc_wavelength 1.788970
_pd_spec_mounting ' ?'
_refine_ls_goodness_of_fit_all 1.95
_refine_ls_number_parameters 24
_refine_ls_number_reflns 92
_refine_ls_number_restraints 0
_refine_ls_R_I_factor 14.4779
_cod_data_source_file cm5029639_si_002.cif
_cod_data_source_block LaCo1.64As2:
_cod_depositor_comments
;
The following automatic conversions were performed:

'_symmetry_cell_setting' value 'Tetragonal' changed to 'tetragonal'
according to
/home/saulius/struct/COD-crude-data--automatic-downloads/rss-feeds/ACS/lib/dictionaries/cif_core.dic
dictionary named 'cif_core.dic' version 2.4.2 from 2011-04-26.

Automatic conversion script
Id: cif_fix_values 2827 2014-09-09 07:05:25Z andrius 

 Adding full bibliography for 4002065--4002071.cif.
;
_cod_original_cell_volume 169.390(11)
_cod_original_sg_symbol_H-M 'I 4/M M M'
_cod_database_code 4002070
_pd_proc_ls_prof_cr_factor 25.1624
_pd_proc_ls_prof_cwr_factor 15.4865
_pd_proc_ls_prof_cwr_expected 7.9309
_pd_proc_ls_prof_chi2 3.8130
_pd_proc_ls_prof_echi2 4.0226

loop_
_symmetry_equiv_pos_as_xyz
x,y,z
-y,x,z
-x,-y,z
y,-x,z
-x,y,z
y,x,z
x,-y,z
-y,-x,z
-x,-y,-z
y,-x,-z
x,y,-z
-y,x,-z
x,-y,-z
-y,-x,-z
-x,y,-z
y,x,-z
x+1/2,y+1/2,z+1/2
-y+1/2,x+1/2,z+1/2
-x+1/2,-y+1/2,z+1/2
y+1/2,-x+1/2,z+1/2
-x+1/2,y+1/2,z+1/2
y+1/2,x+1/2,z+1/2
x+1/2,-y+1/2,z+1/2
-y+1/2,-x+1/2,z+1/2
-x+1/2,-y+1/2,-z+1/2
y+1/2,-x+1/2,-z+1/2
x+1/2,y+1/2,-z+1/2
-y+1/2,x+1/2,-z+1/2
x+1/2,-y+1/2,-z+1/2
-y+1/2,-x+1/2,-z+1/2
-x+1/2,y+1/2,-z+1/2
y+1/2,x+1/2,-z+1/2

loop_
_atom_site_label
_atom_site_fract_x
_atom_site_fract_y
_atom_site_fract_z
_atom_site_U_iso_or_equiv
_atom_site_occupancy
_atom_site_adp_type
_atom_site_type_symbol
La1 0.00000 0.00000 0.00000 0.00520 1.00000 Uiso La
Co1 0.00000 0.50000 0.25000 0.00870 0.819(4) Uiso Co
As1 0.00000 0.00000 0.36031(12) 0.00870 1.00000 Uiso As

loop_
_atom_type_symbol
_atom_type_scat_Cromer_Mann_a1
_atom_type_scat_Cromer_Mann_b1
_atom_type_scat_Cromer_Mann_a2
_atom_type_scat_Cromer_Mann_b2
_atom_type_scat_Cromer_Mann_a3
_atom_type_scat_Cromer_Mann_b3
_atom_type_scat_Cromer_Mann_a4
_atom_type_scat_Cromer_Mann_b4
_atom_type_scat_Cromer_Mann_c
_atom_type_scat_dispersion_real
_atom_type_scat_dispersion_imag
_atom_type_scat_source
la 20.57800 2.94817 19.59900 0.24448 11.37270 18.77260 3.28719 133.12399 2.14678 -1.71600 9.03600 International_Tables_for_Crystallography_Vol.C(1991)_Tables_6.1.1.4_and_6.1.1.5
co 12.28410 4.27910 7.34090 0.27840 4.00340 13.53590 2.34880 71.16920 1.01180 -2.46400 3.60800 International_Tables_for_Crystallography_Vol.C(1991)_Tables_6.1.1.4_and_6.1.1.5
as 16.67230 2.63450 6.07010 0.26470 3.43130 12.94790 4.27790 47.79720 2.53100 -1.01100 1.00600 International_Tables_for_Crystallography_Vol.C(1991)_Tables_6.1.1.4_and_6.1.1.5

loop_
_geom_angle_atom_site_label_1
_geom_angle_atom_site_label_2
_geom_angle_atom_site_label_3
_geom_angle
Co1 As1 Co1 76.163(22)

loop_
_geom_bond_atom_site_label_1
_geom_bond_atom_site_label_2
_geom_bond_distance
Co1 Co1 2.8670
